data_2013016
loop_
_publ_author_name
'Ma, Chengbing'
'Fan, Cheng'
'Chen, Changneng'
'Liu, Qiutian'

_publ_section_title
;Aqua(dipicolinato-\k^3^<i>O</i>^2^,<i>N</i>,<i>O</i>^6^)(1,10-phenanthroline-\k^2^<i>N</i>,<i>N</i>')manganese(II)
 monohydrate
;
_journal_issue 11
_journal_name_full 'Acta Crystallographica Section C'
_journal_page_first m553
_journal_page_last m555
_journal_paper_doi 10.1107/S010827010201822X
_journal_volume 58
_journal_year 2002
_chemical_formula_iupac '[Mn (C7 H3 N O4) (C12 H8 N2) (H2 O)] , H2 O'
_chemical_formula_moiety 'C19 H13 Mn N3 O5 , H2 O'
_chemical_formula_sum 'C19 H15 Mn N3 O6'
_chemical_formula_weight 436.28
_chemical_name_systematic
;
aqua(1,10-phenanthroline-\k^2^N,N')(pyridine-2,6-dicarboxylato-
\k^3^O^2^,N,O^6^)manganese(II) monohydrate
;
_space_group_IT_number 14
_symmetry_cell_setting monoclinic
_symmetry_space_group_name_Hall '-P 2ybc'
_symmetry_space_group_name_H-M 'P 1 21/c 1'
_atom_sites_solution_hydrogens geom
_atom_sites_solution_primary direct
_atom_sites_solution_secondary difmap
_audit_creation_method SHELXL
_cell_angle_alpha 90
_cell_angle_beta 98.9160(10)
_cell_angle_gamma 90
_cell_formula_units_Z 4
_cell_length_a 7.6006(6)
_cell_length_b 21.1600(16)
_cell_length_c 11.4733(9)
_cell_measurement_reflns_used 2918
_cell_measurement_temperature 293(2)
_cell_measurement_theta_max 25.06
_cell_measurement_theta_min 1.92
_cell_volume 1822.9(2)
_computing_cell_refinement 'SAINT (Siemens, 1994)'
_computing_data_collection 'SMART (Siemens, 1996)'
_computing_data_reduction 'XPREP in SHELXTL (Siemens, 1994)'
_computing_molecular_graphics 'SHELXTL (Bruker? Different version?)'
_computing_publication_material 'SHELXTL (Bruker? Different version?)'
_computing_structure_refinement SHELXTL
_computing_structure_solution SHELXTL
_diffrn_ambient_temperature 293(2)
_diffrn_measured_fraction_theta_full 0.990
_diffrn_measured_fraction_theta_max 0.990
_diffrn_measurement_device_type 'Make Model CCD area-detector'
_diffrn_measurement_method '\f and \w'
_diffrn_radiation_monochromator graphite
_diffrn_radiation_source 'fine-focus sealed tube'
_diffrn_radiation_type MoK\a
_diffrn_radiation_wavelength 0.71073
_diffrn_reflns_av_R_equivalents 0.033
_diffrn_reflns_av_sigmaI/netI 0.060
_diffrn_reflns_limit_h_max 9
_diffrn_reflns_limit_h_min -8
_diffrn_reflns_limit_k_max 25
_diffrn_reflns_limit_k_min -21
_diffrn_reflns_limit_l_max 9
_diffrn_reflns_limit_l_min -13
_diffrn_reflns_number 6177
_diffrn_reflns_theta_full 25.06
_diffrn_reflns_theta_max 25.06
_diffrn_reflns_theta_min 1.92
_exptl_absorpt_coefficient_mu 0.768
_exptl_absorpt_correction_T_max 0.880
_exptl_absorpt_correction_T_min 0.630
_exptl_absorpt_correction_type empirical
_exptl_absorpt_process_details '(SADABS; Sheldrick, 1996)'
_exptl_crystal_colour yellow
_exptl_crystal_density_diffrn 1.590
_exptl_crystal_density_meas ?
_exptl_crystal_density_method 'not measured'
_exptl_crystal_description needle
_exptl_crystal_F_000 892
_exptl_crystal_size_max 0.59
_exptl_crystal_size_mid 0.20
_exptl_crystal_size_min 0.16
_refine_diff_density_max 0.26
_refine_diff_density_min -0.37
_refine_ls_extinction_method none
_refine_ls_goodness_of_fit_ref 1.032
_refine_ls_hydrogen_treatment mixed
_refine_ls_matrix_type full
_refine_ls_number_parameters 278
_refine_ls_number_reflns 3198
_refine_ls_number_restraints 3
_refine_ls_restrained_S_all 1.032
_refine_ls_R_factor_all 0.077
_refine_ls_R_factor_gt 0.044
_refine_ls_shift/su_max 0.001
_refine_ls_shift/su_mean 0.000
_refine_ls_structure_factor_coef Fsqd
_refine_ls_weighting_details 'calc w = 1/[\s^2^(Fo^2^)+(0.0658P)^2^] where P=(Fo^2^+2Fc^2^)/3'
_refine_ls_weighting_scheme calc
_refine_ls_wR_factor_gt 0.101
_refine_ls_wR_factor_ref 0.125
_reflns_number_gt 2264
_reflns_number_total 3198
_reflns_threshold_expression I>2\s(I)
_cod_data_source_file fg1665.cif
_cod_data_source_block I
_cod_depositor_comments
;
The following automatic conversions were performed:
'_symmetry_cell_setting' value 'Monoclinic' changed to 'monoclinic'
according to '/home/saulius/struct/CIF-dictionaries/cif_core.dic'
dictionary named 'cif_core.dic' version 2.4.1 from 2010-06-29.

Automatic conversion script
Id: cif_fix_enum 1527 2010-12-29 10:47:43Z saulius 

The following automatic conversions were performed:

'_symmetry_cell_setting' value 'Monoclinic' changed to 'monoclinic'
according to /home/saulius/struct/CIF-dictionaries/cif_core.dic
dictionary named 'cif_core.dic' version 2.4.1 from 2010-06-29.

Automatic conversion script
Id: cif_fix_values 1715 2011-07-08 13:25:40Z adriana 

The following automatic conversions were performed:

'_exptl_crystal_density_meas' value 'not measured' was changed to '?'
- the value is perceived as not measured.

Automatic conversion script
Id: cif_fix_values 3008 2015-01-20 13:52:24Z robertas 
;
_cod_original_sg_symbol_H-M 'P 21/c'
_cod_database_code 2013016

loop_
_symmetry_equiv_pos_as_xyz
'x, y, z'
'-x, y+1/2, -z+1/2'
'-x, -y, -z'
'x, -y-1/2, z-1/2'

loop_
_atom_site_label
_atom_site_fract_x
_atom_site_fract_y
_atom_site_fract_z
_atom_site_U_iso_or_equiv
_atom_site_adp_type
_atom_site_calc_flag
_atom_site_refinement_flags
_atom_site_occupancy
_atom_site_disorder_assembly
_atom_site_disorder_group
_atom_site_type_symbol
Mn 0.34349(7) 0.62456(2) 0.23754(4) 0.03415(19) Uani d . 1 . . Mn
O1 0.4295(3) 0.70244(12) 0.1272(2) 0.0477(7) Uani d . 1 . . O
O2 0.3427(4) 0.79208(13) 0.0320(3) 0.0669(9) Uani d . 1 . . O
O3 0.1305(3) 0.59408(11) 0.3438(2) 0.0381(6) Uani d . 1 . . O
O4 -0.1305(3) 0.61805(11) 0.3984(2) 0.0457(6) Uani d . 1 . . O
O5 0.5263(4) 0.65387(15) 0.3860(3) 0.0550(8) Uani d D 1 . . O
H5B 0.491(6) 0.6747(18) 0.439(3) 0.072(15) Uiso d D 1 . . H
H5C 0.641(6) 0.6452(19) 0.400(4) 0.070(15) Uiso d D 1 . . H
O6 -0.1307(6) 0.54305(17) 0.6042(3) 0.0757(10) Uani d D 1 . . O
H6B -0.078(7) 0.551(3) 0.546(4) 0.11(2) Uiso d D 1 . . H
H6C -0.130(8) 0.5040(10) 0.593(6) 0.13(3) Uiso d D 1 . . H
N1 0.4490(4) 0.52516(13) 0.2531(2) 0.0357(7) Uani d . 1 . . N
N2 0.2399(4) 0.57577(13) 0.0635(2) 0.0347(7) Uani d . 1 . . N
N3 0.1386(4) 0.69738(12) 0.2231(2) 0.0320(7) Uani d . 1 . . N
C1 0.5473(5) 0.49974(18) 0.3479(3) 0.0421(9) Uani d . 1 . . C
H1A 0.5858 0.5258 0.4120 0.051 Uiso calc R 1 . . H
C2 0.5955(5) 0.43620(19) 0.3559(4) 0.0513(10) Uani d . 1 . . C
H2A 0.6634 0.4202 0.4239 0.062 Uiso calc R 1 . . H
C3 0.5405(5) 0.39785(19) 0.2613(4) 0.0496(10) Uani d . 1 . . C
H3A 0.5709 0.3552 0.2649 0.060 Uiso calc R 1 . . H
C4 0.4387(5) 0.42228(16) 0.1593(3) 0.0402(9) Uani d . 1 . . C
C5 0.3824(5) 0.38556(17) 0.0544(4) 0.0490(10) Uani d . 1 . . C
H5A 0.4130 0.3430 0.0534 0.059 Uiso calc R 1 . . H
C6 0.2868(5) 0.41140(18) -0.0418(4) 0.0493(10) Uani d . 1 . . C
H6A 0.2547 0.3867 -0.1087 0.059 Uiso calc R 1 . . H
C7 0.2330(5) 0.47657(17) -0.0437(3) 0.0383(9) Uani d . 1 . . C
C8 0.1303(5) 0.50542(19) -0.1404(3) 0.0460(10) Uani d . 1 . . C
H8A 0.0928 0.4824 -0.2089 0.055 Uiso calc R 1 . . H
C9 0.0852(5) 0.56739(19) -0.1341(3) 0.0457(9) Uani d . 1 . . C
H9A 0.0168 0.5872 -0.1981 0.055 Uiso calc R 1 . . H
C10 0.1425(5) 0.60083(18) -0.0308(3) 0.0432(9) Uani d . 1 . . C
H10A 0.1107 0.6432 -0.0279 0.052 Uiso calc R 1 . . H
C11 0.2868(4) 0.51414(16) 0.0581(3) 0.0329(8) Uani d . 1 . . C
C12 0.3939(4) 0.48647(15) 0.1600(3) 0.0329(8) Uani d . 1 . . C
C13 0.1563(5) 0.74804(15) 0.1556(3) 0.0363(8) Uani d . 1 . . C
C14 0.0279(6) 0.79453(18) 0.1408(4) 0.0504(10) Uani d . 1 . . C
H14A 0.0412 0.8298 0.0947 0.060 Uiso calc R 1 . . H
C15 -0.1202(6) 0.78803(18) 0.1951(4) 0.0570(11) Uani d . 1 . . C
H15A -0.2088 0.8188 0.1853 0.068 Uiso calc R 1 . . H
C16 -0.1367(5) 0.73537(17) 0.2645(4) 0.0474(10) Uani d . 1 . . C
H16A -0.2359 0.7304 0.3019 0.057 Uiso calc R 1 . . H
C17 -0.0033(4) 0.69048(15) 0.2770(3) 0.0325(8) Uani d . 1 . . C
C18 0.3244(5) 0.74770(17) 0.0998(3) 0.0426(9) Uani d . 1 . . C
C19 -0.0011(4) 0.62951(15) 0.3462(3) 0.0323(8) Uani d . 1 . . C

loop_
_atom_site_aniso_label
_atom_site_aniso_U_11
_atom_site_aniso_U_22
_atom_site_aniso_U_33
_atom_site_aniso_U_12
_atom_site_aniso_U_13
_atom_site_aniso_U_23
Mn 0.0340(3) 0.0339(3) 0.0352(3) 0.0010(2) 0.0075(2) -0.0025(2)
O1 0.0485(17) 0.0445(16) 0.0553(17) -0.0059(13) 0.0248(14) -0.0043(13)
O2 0.093(2) 0.0531(18) 0.064(2) -0.0129(16) 0.0391(18) 0.0167(15)
O3 0.0385(14) 0.0334(13) 0.0440(15) 0.0051(11) 0.0108(11) 0.0068(11)
O4 0.0369(14) 0.0512(15) 0.0529(16) 0.0007(12) 0.0193(12) 0.0124(13)
O5 0.0358(17) 0.082(2) 0.0475(17) 0.0012(15) 0.0077(14) -0.0298(16)
O6 0.119(3) 0.058(2) 0.049(2) -0.009(2) 0.009(2) 0.0040(18)
N1 0.0345(17) 0.0389(17) 0.0346(17) 0.0021(13) 0.0083(13) -0.0005(13)
N2 0.0366(16) 0.0347(16) 0.0333(17) -0.0016(13) 0.0074(13) -0.0007(13)
N3 0.0388(17) 0.0298(15) 0.0281(15) -0.0011(12) 0.0070(13) 0.0019(12)
C1 0.040(2) 0.050(2) 0.036(2) 0.0007(18) 0.0056(17) -0.0021(18)
C2 0.049(2) 0.052(2) 0.054(3) 0.014(2) 0.010(2) 0.015(2)
C3 0.050(2) 0.041(2) 0.062(3) 0.0103(18) 0.018(2) 0.012(2)
C4 0.039(2) 0.035(2) 0.050(2) -0.0028(17) 0.0171(18) -0.0014(17)
C5 0.051(2) 0.036(2) 0.063(3) 0.0014(18) 0.019(2) -0.007(2)
C6 0.052(2) 0.047(2) 0.051(3) -0.008(2) 0.014(2) -0.020(2)
C7 0.031(2) 0.045(2) 0.040(2) -0.0091(16) 0.0091(16) -0.0062(17)
C8 0.043(2) 0.065(3) 0.031(2) -0.013(2) 0.0075(17) -0.0091(19)
C9 0.044(2) 0.058(3) 0.033(2) -0.0065(19) -0.0012(17) 0.0053(18)
C10 0.042(2) 0.046(2) 0.041(2) -0.0027(18) 0.0021(18) 0.0034(18)
C11 0.0310(19) 0.038(2) 0.0322(19) -0.0040(15) 0.0125(15) -0.0039(16)
C12 0.0300(19) 0.0343(19) 0.037(2) -0.0039(15) 0.0120(16) -0.0019(16)
C13 0.048(2) 0.0303(18) 0.0312(19) -0.0038(16) 0.0084(16) -0.0006(15)
C14 0.062(3) 0.038(2) 0.051(2) 0.0035(19) 0.011(2) 0.0136(19)
C15 0.054(3) 0.039(2) 0.079(3) 0.0169(19) 0.014(2) 0.012(2)
C16 0.043(2) 0.042(2) 0.060(3) 0.0090(18) 0.016(2) 0.0093(19)
C17 0.0347(19) 0.0316(18) 0.0320(18) -0.0025(15) 0.0076(15) -0.0015(15)
C18 0.059(3) 0.035(2) 0.037(2) -0.0107(19) 0.0171(18) -0.0062(18)
C19 0.0312(19) 0.0326(18) 0.0324(18) -0.0046(16) 0.0030(15) 0.0007(15)

loop_
_atom_type_symbol
_atom_type_description
_atom_type_scat_dispersion_real
_atom_type_scat_dispersion_imag
_atom_type_scat_source
C C 0.0033 0.0016 'International Tables Vol C Tables 4.2.6.8 and 6.1.1.4'
H H 0.0000 0.0000 'International Tables Vol C Tables 4.2.6.8 and 6.1.1.4'
N N 0.0061 0.0033 'International Tables Vol C Tables 4.2.6.8 and 6.1.1.4'
O O 0.0106 0.0060 'International Tables Vol C Tables 4.2.6.8 and 6.1.1.4'
Mn Mn 0.3368 0.7283 'International Tables Vol C Tables 4.2.6.8 and 6.1.1.4'

loop_
_geom_angle_atom_site_label_1
_geom_angle_atom_site_label_2
_geom_angle_atom_site_label_3
_geom_angle_site_symmetry_1
_geom_angle
_geom_angle_publ_flag
O5 Mn N3 . 103.07(11) yes
O5 Mn O1 . 91.54(12) yes
N3 Mn O1 . 72.79(10) yes
O5 Mn N1 . 91.65(12) yes
N3 Mn N1 . 155.45(10) yes
O1 Mn N1 . 127.03(10) yes
O5 Mn O3 . 94.88(10) yes
N3 Mn O3 . 71.36(9) yes
O1 Mn O3 . 144.12(9) yes
N1 Mn O3 . 88.09(9) yes
O5 Mn N2 . 158.88(11) yes
N3 Mn N2 . 96.20(10) yes
O1 Mn N2 . 85.93(10) yes
N1 Mn N2 . 73.50(10) yes
O3 Mn N2 . 99.43(9) yes
C18 O1 Mn . 118.2(2) ?
C19 O3 Mn . 118.7(2) ?
Mn O5 H5B . 120(3) ?
Mn O5 H5C . 126(3) ?
O2 O5 H5C 4_576 126(3) ?
H5B O5 H5C . 114(4) ?
H6B O6 H6C . 94(5) ?
C1 N1 C12 . 117.6(3) ?
C1 N1 Mn . 126.1(2) ?
C12 N1 Mn . 116.0(2) ?
C10 N2 C11 . 117.8(3) ?
C10 N2 Mn . 127.5(2) ?
C11 N2 Mn . 114.7(2) ?
C17 N3 C13 . 121.1(3) ?
C17 N3 Mn . 120.5(2) ?
C13 N3 Mn . 118.3(2) ?
N1 C1 C2 . 123.5(4) ?
N1 C1 H1A . 118.3 ?
C2 C1 H1A . 118.3 ?
C3 C2 C1 . 118.4(4) ?
C3 C2 H2A . 120.8 ?
C1 C2 H2A . 120.8 ?
C2 C3 C4 . 120.4(4) ?
C2 C3 H3A . 119.8 ?
C4 C3 H3A . 119.8 ?
C3 C4 C12 . 117.2(3) ?
C3 C4 C5 . 123.7(4) ?
C12 C4 C5 . 119.1(3) ?
C6 C5 C4 . 121.4(3) ?
C6 C5 H5A . 119.3 ?
C4 C5 H5A . 119.3 ?
C5 C6 C7 . 121.4(4) ?
C5 C6 H6A . 119.3 ?
C7 C6 H6A . 119.3 ?
C8 C7 C11 . 117.6(3) ?
C8 C7 C6 . 123.7(3) ?
C11 C7 C6 . 118.7(3) ?
C9 C8 C7 . 119.6(3) ?
C9 C8 H8A . 120.2 ?
C7 C8 H8A . 120.2 ?
C8 C9 C10 . 119.2(4) ?
C8 C9 H9A . 120.4 ?
C10 C9 H9A . 120.4 ?
N2 C10 C9 . 123.7(4) ?
N2 C10 H10A . 118.2 ?
C9 C10 H10A . 118.2 ?
N2 C11 C7 . 122.1(3) ?
N2 C11 C12 . 118.3(3) ?
C7 C11 C12 . 119.6(3) ?
N1 C12 C4 . 122.9(3) ?
N1 C12 C11 . 117.3(3) ?
C4 C12 C11 . 119.8(3) ?
N3 C13 C14 . 120.6(3) ?
N3 C13 C18 . 114.0(3) ?
C14 C13 C18 . 125.4(3) ?
C15 C14 C13 . 119.1(3) ?
C15 C14 H14A . 120.4 ?
C13 C14 H14A . 120.4 ?
C14 C15 C16 . 119.6(4) ?
C14 C15 H15A . 120.2 ?
C16 C15 H15A . 120.2 ?
C17 C16 C15 . 118.9(4) ?
C17 C16 H16A . 120.6 ?
C15 C16 H16A . 120.6 ?
N3 C17 C16 . 120.7(3) ?
N3 C17 C19 . 113.1(3) ?
C16 C17 C19 . 126.1(3) ?
O2 C18 O1 . 127.3(4) ?
O2 C18 C13 . 116.4(4) ?
O1 C18 C13 . 116.3(3) ?
O4 C19 O3 . 125.7(3) ?
O4 C19 C17 . 118.0(3) ?
O3 C19 C17 . 116.2(3) ?

loop_
_geom_bond_atom_site_label_1
_geom_bond_atom_site_label_2
_geom_bond_site_symmetry_2
_geom_bond_distance
_geom_bond_publ_flag
Mn N1 . 2.248(3) yes
Mn N2 . 2.278(3) yes
Mn N3 . 2.179(3) yes
Mn O1 . 2.237(2) yes
Mn O3 . 2.266(2) yes
Mn O5 . 2.117(3) yes
O1 C18 . 1.255(4) ?
O2 C18 . 1.241(4) ?
O3 C19 . 1.254(4) ?
O4 C19 . 1.252(4) ?
O5 O2 4_576 2.605(4) ?
O5 O4 1_655 2.699(4) ?
O5 H5B . 0.83(4) ?
O5 H5C . 0.88(4) ?
O6 O3 3_566 2.962(4) ?
O6 H6B . 0.85(5) ?
O6 H6C . 0.84(2) ?
N1 C1 . 1.334(4) ?
N1 C12 . 1.359(4) ?
N2 C10 . 1.323(4) ?
N2 C11 . 1.356(4) ?
N3 C17 . 1.332(4) ?
N3 C13 . 1.341(4) ?
C1 C2 . 1.393(5) ?
C1 H1A . 0.9300 ?
C2 C3 . 1.367(6) ?
C2 H2A . 0.9300 ?
C3 C4 . 1.398(5) ?
C3 H3A . 0.9300 ?
C4 C12 . 1.401(4) ?
C4 C5 . 1.441(5) ?
C5 C6 . 1.340(5) ?
C5 H5A . 0.9300 ?
C6 C7 . 1.438(5) ?
C6 H6A . 0.9300 ?
C7 C8 . 1.395(5) ?
C7 C11 . 1.420(5) ?
C8 C9 . 1.360(5) ?
C8 H8A . 0.9300 ?
C9 C10 . 1.391(5) ?
C9 H9A . 0.9300 ?
C10 H10A . 0.9300 ?
C11 C12 . 1.441(5) ?
C13 C14 . 1.378(5) ?
C13 C18 . 1.515(5) ?
C14 C15 . 1.375(5) ?
C14 H14A . 0.9300 ?
C15 C16 . 1.386(5) ?
C15 H15A . 0.9300 ?
C16 C17 . 1.380(5) ?
C16 H16A . 0.9300 ?
C17 C19 . 1.513(5) ?

loop_
_geom_hbond_atom_site_label_D
_geom_hbond_atom_site_label_H
_geom_hbond_atom_site_label_A
_geom_hbond_site_symmetry_A
_geom_hbond_distance_DH
_geom_hbond_distance_HA
_geom_hbond_distance_DA
_geom_hbond_angle_DHA
O5 H5B O2 4_576 0.83(4) 1.81(2) 2.605(4) 160(4)
O5 H5C O4 1_655 0.88(4) 1.83(4) 2.699(4) 168(4)
O6 H6B O4 . 0.85(5) 2.20(4) 2.845(4) 133(5)
O6 H6C O3 3_566 0.84(2) 2.20(4) 2.962(4) 152(6)

loop_
_geom_torsion_atom_site_label_1
_geom_torsion_atom_site_label_2
_geom_torsion_atom_site_label_3
_geom_torsion_atom_site_label_4
_geom_torsion_site_symmetry_4
_geom_torsion
O5 Mn O1 C18 . -108.4(3)
N3 Mn O1 C18 . -5.2(3)
N1 Mn O1 C18 . 158.4(2)
O3 Mn O1 C18 . -7.9(3)
N2 Mn O1 C18 . 92.6(3)
O5 Mn O3 C19 . 102.7(2)
N3 Mn O3 C19 . 0.5(2)
O1 Mn O3 C19 . 3.3(3)
N1 Mn O3 C19 . -165.8(2)
N2 Mn O3 C19 . -92.9(2)
N3 Mn O5 O2 4_576 33.45(16)
O1 Mn O5 O2 4_576 106.14(14)
N1 Mn O5 O2 4_576 -126.75(14)
O3 Mn O5 O2 4_576 -38.52(14)
N2 Mn O5 O2 4_576 -171.2(3)
N3 Mn O5 O4 1_655 -153.52(14)
O1 Mn O5 O4 1_655 -80.83(15)
N1 Mn O5 O4 1_655 46.29(16)
O3 Mn O5 O4 1_655 134.51(15)
N2 Mn O5 O4 1_655 1.9(4)
O5 Mn N1 C1 . 17.5(3)
N3 Mn N1 C1 . -109.9(3)
O1 Mn N1 C1 . 110.7(3)
O3 Mn N1 C1 . -77.3(3)
N2 Mn N1 C1 . -177.7(3)
O5 Mn N1 C12 . -168.3(2)
N3 Mn N1 C12 . 64.3(4)
O1 Mn N1 C12 . -75.2(3)
O3 Mn N1 C12 . 96.8(2)
N2 Mn N1 C12 . -3.6(2)
O5 Mn N2 C10 . -130.7(4)
N3 Mn N2 C10 . 25.2(3)
O1 Mn N2 C10 . -47.0(3)
N1 Mn N2 C10 . -177.6(3)
O3 Mn N2 C10 . 97.3(3)
O5 Mn N2 C11 . 48.6(4)
N3 Mn N2 C11 . -155.5(2)
O1 Mn N2 C11 . 132.4(2)
N1 Mn N2 C11 . 1.8(2)
O3 Mn N2 C11 . -83.4(2)
O5 Mn N3 C17 . -91.5(3)
O1 Mn N3 C17 . -179.0(3)
N1 Mn N3 C17 . 34.0(4)
O3 Mn N3 C17 . -0.7(2)
N2 Mn N3 C17 . 97.2(3)
O5 Mn N3 C13 . 90.7(3)
O1 Mn N3 C13 . 3.2(2)
N1 Mn N3 C13 . -143.9(3)
O3 Mn N3 C13 . -178.5(3)
N2 Mn N3 C13 . -80.6(2)
C12 N1 C1 C2 . -0.1(5)
Mn N1 C1 C2 . 174.0(3)
N1 C1 C2 C3 . 0.6(6)
C1 C2 C3 C4 . 0.1(6)
C2 C3 C4 C12 . -1.3(5)
C2 C3 C4 C5 . 177.2(4)
C3 C4 C5 C6 . -179.1(4)
C12 C4 C5 C6 . -0.7(5)
C4 C5 C6 C7 . -1.4(6)
C5 C6 C7 C8 . -178.5(4)
C5 C6 C7 C11 . 1.5(5)
C11 C7 C8 C9 . -0.2(5)
C6 C7 C8 C9 . 179.8(3)
C7 C8 C9 C10 . -0.1(5)
C11 N2 C10 C9 . 0.5(5)
Mn N2 C10 C9 . 179.8(3)
C8 C9 C10 N2 . -0.1(6)
C10 N2 C11 C7 . -0.8(5)
Mn N2 C11 C7 . 179.8(2)
C10 N2 C11 C12 . 179.5(3)
Mn N2 C11 C12 . 0.1(4)
C8 C7 C11 N2 . 0.7(5)
C6 C7 C11 N2 . -179.4(3)
C8 C7 C11 C12 . -179.6(3)
C6 C7 C11 C12 . 0.3(5)
C1 N1 C12 C4 . -1.2(5)
Mn N1 C12 C4 . -175.9(2)
C1 N1 C12 C11 . 179.6(3)
Mn N1 C12 C11 . 4.9(4)
C3 C4 C12 N1 . 1.8(5)
C5 C4 C12 N1 . -176.7(3)
C3 C4 C12 C11 . -179.0(3)
C5 C4 C12 C11 . 2.5(5)
N2 C11 C12 N1 . -3.4(4)
C7 C11 C12 N1 . 176.9(3)
N2 C11 C12 C4 . 177.4(3)
C7 C11 C12 C4 . -2.3(5)
C17 N3 C13 C14 . 0.3(5)
Mn N3 C13 C14 . 178.1(3)
C17 N3 C13 C18 . -179.2(3)
Mn N3 C13 C18 . -1.4(4)
N3 C13 C14 C15 . -0.7(6)
C18 C13 C14 C15 . 178.7(4)
C13 C14 C15 C16 . 0.7(6)
C14 C15 C16 C17 . -0.2(6)
C13 N3 C17 C16 . 0.2(5)
Mn N3 C17 C16 . -177.5(3)
C13 N3 C17 C19 . 178.5(3)
Mn N3 C17 C19 . 0.7(4)
C15 C16 C17 N3 . -0.3(6)
C15 C16 C17 C19 . -178.3(4)
Mn O1 C18 O2 . -173.7(3)
Mn O1 C18 C13 . 6.1(4)
N3 C13 C18 O2 . 176.6(3)
C14 C13 C18 O2 . -2.8(6)
N3 C13 C18 O1 . -3.2(5)
C14 C13 C18 O1 . 177.4(4)
Mn O3 C19 O4 . 178.0(3)
Mn O3 C19 C17 . -0.4(4)
N3 C17 C19 O4 . -178.7(3)
C16 C17 C19 O4 . -0.6(5)
N3 C17 C19 O3 . -0.2(4)
C16 C17 C19 O3 . 177.9(3)
